data_7119626
loop_
_publ_author_name
'Chen, Fengkun'
'Tanaka, Takayuki'
'Osuka, Atsuhiro'

_publ_section_title
;
 Exploring the &quot;fold-in&quot; strategy toward the construction of a
 highly-strained triazasumanene skeleton.
;
_journal_issue 18
_journal_name_full 'Chemical communications (Cambridge, England)'
_journal_page_first 2705
_journal_page_last 2708
_journal_paper_doi 10.1039/c7cc00329c
_journal_volume 53
_journal_year 2017
_chemical_formula_moiety 'C33 H25 N3, C3 H6 O'
_chemical_formula_sum 'C36 H31 N3 O'
_chemical_formula_weight 521.64
_space_group_crystal_system monoclinic
_space_group_IT_number 14
_space_group_name_Hall '-P 2yn'
_space_group_name_H-M_alt 'P 1 21/n 1'
_symmetry_space_group_name_Hall '-P 2yn'
_symmetry_space_group_name_H-M 'P 1 21/n 1'
_atom_sites_solution_hydrogens geom
_audit_creation_method SHELXL-2014/7
_audit_update_record
;
2017-01-12 deposited with the CCDC.
2017-02-06 downloaded from the CCDC.
;
_cell_angle_alpha 90
_cell_angle_beta 102.187(8)
_cell_angle_gamma 90
_cell_formula_units_Z 4
_cell_length_a 12.811(5)
_cell_length_b 11.964(5)
_cell_length_c 18.267(7)
_cell_measurement_reflns_used 1284
_cell_measurement_temperature 93(2)
_cell_measurement_theta_max 68.1
_cell_measurement_theta_min 25.3
_cell_volume 2736.7(19)
_computing_structure_refinement 'SHELXL-2014/7 (Sheldrick, 2014)'
_diffrn_ambient_temperature 93(2)
_diffrn_detector_area_resol_mean 5.8140
_diffrn_measured_fraction_theta_full 0.998
_diffrn_measured_fraction_theta_max 0.998
_diffrn_measurement_device_type 'Rigaku XtaLAB P200'
_diffrn_measurement_method \w
_diffrn_radiation_type CuK\a
_diffrn_radiation_wavelength 1.54187
_diffrn_reflns_av_R_equivalents 0.1466
_diffrn_reflns_av_unetI/netI 0.0723
_diffrn_reflns_Laue_measured_fraction_full 0.998
_diffrn_reflns_Laue_measured_fraction_max 0.998
_diffrn_reflns_limit_h_max 14
_diffrn_reflns_limit_h_min -14
_diffrn_reflns_limit_k_max 13
_diffrn_reflns_limit_k_min -13
_diffrn_reflns_limit_l_max 19
_diffrn_reflns_limit_l_min -21
_diffrn_reflns_number 32583
_diffrn_reflns_point_group_measured_fraction_full 0.998
_diffrn_reflns_point_group_measured_fraction_max 0.998
_diffrn_reflns_theta_full 62.996
_diffrn_reflns_theta_max 62.996
_diffrn_reflns_theta_min 6.586
_exptl_absorpt_coefficient_mu 0.596
_exptl_absorpt_correction_T_max 0.988
_exptl_absorpt_correction_T_min 0.944
_exptl_absorpt_correction_type multi-scan
_exptl_absorpt_process_details 'REQAB (Rigaku, 1998)'
_exptl_crystal_colour Colorless
_exptl_crystal_density_diffrn 1.266
_exptl_crystal_description Prism
_exptl_crystal_F_000 1104
_exptl_crystal_recrystallization_method 'Vapour deposition'
_exptl_crystal_size_max 0.100
_exptl_crystal_size_mid 0.080
_exptl_crystal_size_min 0.020
_refine_diff_density_max 0.516
_refine_diff_density_min -0.325
_refine_diff_density_rms 0.069
_refine_ls_extinction_method none
_refine_ls_goodness_of_fit_ref 1.040
_refine_ls_hydrogen_treatment constr
_refine_ls_matrix_type full
_refine_ls_number_parameters 366
_refine_ls_number_reflns 4413
_refine_ls_number_restraints 0
_refine_ls_restrained_S_all 1.040
_refine_ls_R_factor_all 0.0989
_refine_ls_R_factor_gt 0.0598
_refine_ls_shift/su_max 0.000
_refine_ls_shift/su_mean 0.000
_refine_ls_structure_factor_coef Fsqd
_refine_ls_weighting_details 'w=1/[\s^2^(Fo^2^)+(0.1036P)^2^+1.5992P] where P=(Fo^2^+2Fc^2^)/3'
_refine_ls_weighting_scheme calc
_refine_ls_wR_factor_gt 0.1489
_refine_ls_wR_factor_ref 0.1860
_reflns_Friedel_coverage 0.000
_reflns_number_gt 2967
_reflns_number_total 4413
_reflns_threshold_expression 'I > 2\s(I)'
_cod_data_source_file c7cc00329c2.cif
_cod_data_source_block 160411ch
_cod_depositor_comments 'Adding full bibliography for 7119625--7119627.cif.'
_cod_database_code 7119626
_shelx_shelxl_version_number 2014/7
_shelx_space_group_comment
;
The symmetry employed for this shelxl refinement is uniquely defined
by the following loop, which should always be used as a source of
symmetry information in preference to the above space-group names.
They are only intended as comments.
;
_shelx_estimated_absorpt_t_min 0.943
_shelx_estimated_absorpt_t_max 0.988

loop_
_space_group_symop_operation_xyz
'x, y, z'
'-x+1/2, y+1/2, -z+1/2'
'-x, -y, -z'
'x-1/2, -y-1/2, z-1/2'

loop_
_atom_site_label
_atom_site_type_symbol
_atom_site_fract_x
_atom_site_fract_y
_atom_site_fract_z
_atom_site_U_iso_or_equiv
_atom_site_adp_type
_atom_site_occupancy
_atom_site_site_symmetry_order
_atom_site_calc_flag
_atom_site_refinement_flags_posn
_atom_site_refinement_flags_adp
N1 N 0.38944(18) 0.08138(19) 0.22063(16) 0.0248(6) Uani 1 1 d . .
N2 N 0.66428(18) 0.39691(19) 0.24527(15) 0.0238(6) Uani 1 1 d . .
C3 C 0.4754(2) 0.1289(2) 0.19600(19) 0.0226(7) Uani 1 1 d . .
N3 N 0.50745(18) 0.2842(2) 0.43169(15) 0.0255(6) Uani 1 1 d . .
C5 C 0.4246(2) 0.0509(2) 0.2946(2) 0.0254(7) Uani 1 1 d . .
C6 C 0.4749(2) 0.1944(2) 0.12960(19) 0.0242(7) Uani 1 1 d . .
C7 C 0.4159(2) 0.2394(2) 0.38757(19) 0.0252(7) Uani 1 1 d . .
C8 C 0.6968(2) 0.2589(2) 0.33027(19) 0.0235(7) Uani 1 1 d . .
H16 H 0.7246 0.2185 0.3749 0.028 Uiso 1 1 calc R U
C9 C 0.7050(2) 0.3721(2) 0.31985(19) 0.0244(7) Uani 1 1 d . .
C10 C 0.5505(2) 0.2855(2) 0.13697(19) 0.0235(7) Uani 1 1 d . .
C11 C 0.6392(2) 0.2140(2) 0.26209(18) 0.0218(7) Uani 1 1 d . .
C12 C 0.6208(2) 0.2994(2) 0.20901(19) 0.0229(7) Uani 1 1 d . .
C13 C 0.7341(2) 0.5849(2) 0.5094(2) 0.0301(8) Uani 1 1 d . .
H17 H 0.7415 0.6282 0.5538 0.036 Uiso 1 1 calc R U
C14 C 0.4598(2) 0.3963(2) 0.3329(2) 0.0277(8) Uani 1 1 d . .
H18 H 0.4578 0.4564 0.2987 0.033 Uiso 1 1 calc R U
C15 C 0.5632(2) 0.1247(2) 0.25556(19) 0.0220(7) Uani 1 1 d . .
C16 C 0.8090(2) 0.5936(2) 0.4659(2) 0.0316(8) Uani 1 1 d . .
H19 H 0.8665 0.6449 0.4790 0.038 Uiso 1 1 calc R U
C17 C 0.4152(2) 0.2399(2) -0.0021(2) 0.0290(7) Uani 1 1 d . .
H20 H 0.3712 0.2235 -0.0496 0.035 Uiso 1 1 calc R U
C18 C 0.6348(2) 0.4478(2) 0.42507(18) 0.0235(7) Uani 1 1 d . .
C19 C 0.4859(2) 0.3303(2) 0.0058(2) 0.0291(8) Uani 1 1 d . .
H21 H 0.4883 0.3769 -0.0359 0.035 Uiso 1 1 calc R U
C20 C 0.5522(2) 0.3514(2) 0.07437(19) 0.0269(7) Uani 1 1 d . .
H22 H 0.6003 0.4127 0.0790 0.032 Uiso 1 1 calc R U
C21 C 0.5327(2) 0.0700(2) 0.3159(2) 0.0253(7) Uani 1 1 d . .
H23 H 0.5778 0.0502 0.3624 0.030 Uiso 1 1 calc R U
C22 C 0.4094(2) 0.1748(2) 0.0589(2) 0.0266(8) Uani 1 1 d . .
H24 H 0.3596 0.1149 0.0530 0.032 Uiso 1 1 calc R U
C23 C 0.3558(2) 0.0427(2) 0.34991(19) 0.0265(7) Uani 1 1 d . .
C24 C 0.5358(2) 0.3797(2) 0.39694(19) 0.0244(7) Uani 1 1 d . .
C25 C 0.8001(2) 0.5270(2) 0.40249(19) 0.0287(8) Uani 1 1 d . .
H25 H 0.8527 0.5320 0.3730 0.034 Uiso 1 1 calc R U
C26 C 0.7150(2) 0.4532(2) 0.38183(19) 0.0248(7) Uani 1 1 d . .
C27 C 0.6473(2) 0.5129(2) 0.4888(2) 0.0289(8) Uani 1 1 d . .
H26 H 0.5957 0.5086 0.5192 0.035 Uiso 1 1 calc R U
C28 C 0.2342(2) -0.0555(3) 0.4113(2) 0.0351(9) Uani 1 1 d . .
H27 H 0.1874 -0.1164 0.4133 0.042 Uiso 1 1 calc R U
C29 C 0.3846(2) 0.3082(2) 0.3267(2) 0.0259(7) Uani 1 1 d . .
H28 H 0.3235 0.2985 0.2875 0.031 Uiso 1 1 calc R U
C30 C 0.2780(2) 0.0848(3) 0.1818(2) 0.0326(8) Uani 1 1 d . .
H1 H 0.2624 0.0201 0.1483 0.049 Uiso 1 1 calc R U
H2 H 0.2645 0.1537 0.1523 0.049 Uiso 1 1 calc R U
H3 H 0.2322 0.0827 0.2184 0.049 Uiso 1 1 calc R U
C31 C 0.3095(3) 0.1205(3) 0.4600(2) 0.0352(8) Uani 1 1 d . .
H29 H 0.3163 0.1771 0.4971 0.042 Uiso 1 1 calc R U
C32 C 0.2902(2) -0.0493(2) 0.3550(2) 0.0316(8) Uani 1 1 d . .
H30 H 0.2843 -0.1079 0.3193 0.038 Uiso 1 1 calc R U
C33 C 0.3625(2) 0.1319(2) 0.4018(2) 0.0275(7) Uani 1 1 d . .
C34 C 0.2466(3) 0.0272(3) 0.4649(2) 0.0390(9) Uani 1 1 d . .
H31 H 0.2117 0.0205 0.5057 0.047 Uiso 1 1 calc R U
C35 C 0.5681(3) 0.2367(3) 0.5012(2) 0.0362(8) Uani 1 1 d . .
H4 H 0.6446 0.2485 0.5041 0.054 Uiso 1 1 calc R U
H5 H 0.5535 0.1564 0.5025 0.054 Uiso 1 1 calc R U
H6 H 0.5471 0.2734 0.5439 0.054 Uiso 1 1 calc R U
C36 C 0.6539(3) 0.5093(2) 0.2142(2) 0.0341(8) Uani 1 1 d . .
H7 H 0.6733 0.5639 0.2548 0.051 Uiso 1 1 calc R U
H8 H 0.5799 0.5220 0.1879 0.051 Uiso 1 1 calc R U
H9 H 0.7015 0.5178 0.1791 0.051 Uiso 1 1 calc R U
C37 C 0.8968(3) 0.2720(3) 0.1788(3) 0.0570(12) Uani 1 1 d . .
H10 H 0.8908 0.3472 0.1571 0.086 Uiso 1 1 calc R U
H11 H 0.8389 0.2599 0.2054 0.086 Uiso 1 1 calc R U
H12 H 0.8918 0.2165 0.1387 0.086 Uiso 1 1 calc R U
C38 C 1.0011(3) 0.2604(3) 0.2318(3) 0.0483(10) Uani 1 1 d . .
O1 O 1.0741(3) 0.2164(3) 0.2110(2) 0.0945(13) Uani 1 1 d . .
C40 C 1.0120(4) 0.3065(4) 0.3081(3) 0.0655(13) Uani 1 1 d . .
H13 H 1.0787 0.2798 0.3398 0.098 Uiso 1 1 calc R U
H14 H 0.9515 0.2820 0.3291 0.098 Uiso 1 1 calc R U
H15 H 1.0130 0.3883 0.3058 0.098 Uiso 1 1 calc R U

loop_
_atom_site_aniso_label
_atom_site_aniso_U_11
_atom_site_aniso_U_22
_atom_site_aniso_U_33
_atom_site_aniso_U_23
_atom_site_aniso_U_13
_atom_site_aniso_U_12
N1 0.0202(12) 0.0258(13) 0.0304(18) 0.0009(12) 0.0098(11) -0.0020(9)
N2 0.0221(12) 0.0217(12) 0.0297(18) -0.0009(11) 0.0102(11) -0.0019(9)
C3 0.0199(14) 0.0201(14) 0.030(2) -0.0004(13) 0.0118(13) 0.0004(11)
N3 0.0225(12) 0.0268(13) 0.0287(17) 0.0016(12) 0.0089(11) 0.0004(10)
C5 0.0245(15) 0.0210(14) 0.033(2) -0.0001(14) 0.0102(14) -0.0023(11)
C6 0.0178(14) 0.0214(14) 0.036(2) -0.0034(14) 0.0116(14) 0.0031(11)
C7 0.0209(14) 0.0269(15) 0.031(2) -0.0016(14) 0.0122(13) -0.0004(12)
C8 0.0171(13) 0.0256(15) 0.029(2) -0.0007(14) 0.0080(13) 0.0018(11)
C9 0.0178(13) 0.0242(15) 0.033(2) -0.0011(14) 0.0094(14) -0.0024(11)
C10 0.0177(14) 0.0211(14) 0.035(2) -0.0030(14) 0.0125(13) 0.0011(10)
C11 0.0180(13) 0.0219(14) 0.028(2) -0.0003(13) 0.0116(13) 0.0013(11)
C12 0.0185(14) 0.0229(15) 0.030(2) -0.0037(13) 0.0113(13) -0.0008(11)
C13 0.0337(17) 0.0245(15) 0.031(2) -0.0033(14) 0.0050(15) 0.0030(13)
C14 0.0228(15) 0.0238(15) 0.040(2) 0.0038(14) 0.0139(15) 0.0030(11)
C15 0.0183(13) 0.0184(14) 0.031(2) -0.0033(13) 0.0095(13) 0.0018(10)
C16 0.0330(16) 0.0226(15) 0.038(2) 0.0013(15) 0.0054(15) -0.0068(12)
C17 0.0243(15) 0.0315(16) 0.032(2) -0.0017(15) 0.0075(14) 0.0052(12)
C18 0.0225(15) 0.0205(14) 0.029(2) 0.0027(14) 0.0079(13) 0.0036(11)
C19 0.0292(16) 0.0256(16) 0.035(2) 0.0039(14) 0.0128(15) 0.0049(12)
C20 0.0246(15) 0.0244(15) 0.034(2) 0.0008(14) 0.0121(14) -0.0017(12)
C21 0.0218(14) 0.0213(14) 0.033(2) 0.0007(14) 0.0069(13) 0.0029(11)
C22 0.0193(14) 0.0263(15) 0.036(2) -0.0047(15) 0.0089(14) -0.0009(11)
C23 0.0205(14) 0.0268(15) 0.034(2) 0.0045(14) 0.0100(14) 0.0010(11)
C24 0.0193(14) 0.0232(15) 0.034(2) -0.0008(14) 0.0123(14) 0.0013(11)
C25 0.0273(15) 0.0263(15) 0.035(2) 0.0011(15) 0.0124(14) -0.0037(12)
C26 0.0230(14) 0.0220(15) 0.030(2) 0.0032(13) 0.0066(13) 0.0010(11)
C27 0.0264(15) 0.0263(15) 0.036(2) -0.0003(15) 0.0115(14) 0.0045(12)
C28 0.0314(17) 0.0275(16) 0.052(3) 0.0052(16) 0.0208(17) -0.0033(13)
C29 0.0187(14) 0.0258(15) 0.034(2) 0.0010(15) 0.0078(13) 0.0010(11)
C30 0.0216(15) 0.0412(18) 0.037(2) -0.0005(16) 0.0108(15) -0.0042(13)
C31 0.0397(18) 0.0288(17) 0.043(2) 0.0001(16) 0.0230(17) 0.0020(13)
C32 0.0285(16) 0.0251(16) 0.043(2) 0.0018(15) 0.0109(15) -0.0046(12)
C33 0.0213(14) 0.0285(16) 0.035(2) 0.0025(15) 0.0107(14) 0.0014(12)
C34 0.0427(19) 0.0338(18) 0.050(3) 0.0075(17) 0.0321(18) 0.0019(14)
C35 0.0327(17) 0.0362(18) 0.039(2) 0.0079(17) 0.0052(16) -0.0027(14)
C36 0.0450(19) 0.0221(15) 0.036(2) 0.0003(15) 0.0112(16) -0.0069(13)
C37 0.049(2) 0.044(2) 0.078(4) 0.010(2) 0.014(2) -0.0121(17)
C38 0.040(2) 0.041(2) 0.070(3) 0.004(2) 0.027(2) 0.0034(16)
O1 0.063(2) 0.114(3) 0.114(3) -0.024(2) 0.035(2) 0.0332(19)
C40 0.084(3) 0.055(3) 0.062(4) 0.002(2) 0.027(3) -0.010(2)

loop_
_atom_type_symbol
_atom_type_description
_atom_type_scat_dispersion_real
_atom_type_scat_dispersion_imag
_atom_type_scat_source
C C 0.0181 0.0091 'International Tables Vol C Tables 4.2.6.8 and 6.1.1.4'
H H 0.0000 0.0000 'International Tables Vol C Tables 4.2.6.8 and 6.1.1.4'
N N 0.0311 0.0180 'International Tables Vol C Tables 4.2.6.8 and 6.1.1.4'
O O 0.0492 0.0322 'International Tables Vol C Tables 4.2.6.8 and 6.1.1.4'

loop_
_geom_angle_atom_site_label_1
_geom_angle_atom_site_label_2
_geom_angle_atom_site_label_3
_geom_angle
C5 N1 C3 107.9(2)
C5 N1 C30 124.7(2)
C3 N1 C30 126.3(3)
C9 N2 C12 108.5(2)
C9 N2 C36 124.5(3)
C12 N2 C36 126.3(3)
C15 C3 N1 107.2(3)
C15 C3 C6 122.5(2)
N1 C3 C6 128.9(3)
C7 N3 C24 108.9(3)
C7 N3 C35 126.0(3)
C24 N3 C35 125.1(2)
C21 C5 N1 109.5(3)
C21 C5 C23 121.7(3)
N1 C5 C23 124.7(2)
C22 C6 C3 125.4(3)
C22 C6 C10 118.1(3)
C3 C6 C10 116.5(3)
C29 C7 N3 107.8(2)
C29 C7 C33 125.9(3)
N3 C7 C33 126.3(3)
C9 C8 C11 107.1(3)
C9 C8 H16 126.5
C11 C8 H16 126.5
C8 C9 N2 108.9(3)
C8 C9 C26 122.6(3)
N2 C9 C26 124.6(3)
C20 C10 C12 124.8(3)
C20 C10 C6 118.5(3)
C12 C10 C6 116.8(3)
C12 C11 C8 108.3(2)
C12 C11 C15 118.5(3)
C8 C11 C15 125.2(3)
C11 C12 N2 106.9(3)
C11 C12 C10 122.2(3)
N2 C12 C10 129.8(3)
C16 C13 C27 120.4(3)
C16 C13 H17 119.8
C27 C13 H17 119.8
C24 C14 C29 108.0(3)
C24 C14 H18 126.0
C29 C14 H18 126.0
C3 C15 C21 108.5(2)
C3 C15 C11 117.5(3)
C21 C15 C11 125.3(3)
C13 C16 C25 119.7(3)
C13 C16 H19 120.2
C25 C16 H19 120.2
C22 C17 C19 120.0(3)
C22 C17 H20 120.0
C19 C17 H20 120.0
C27 C18 C26 118.3(3)
C27 C18 C24 122.1(3)
C26 C18 C24 119.4(3)
C20 C19 C17 119.7(3)
C20 C19 H21 120.1
C17 C19 H21 120.1
C19 C20 C10 121.9(3)
C19 C20 H22 119.1
C10 C20 H22 119.1
C5 C21 C15 106.5(3)
C5 C21 H23 126.7
C15 C21 H23 126.7
C17 C22 C6 121.8(3)
C17 C22 H24 119.1
C6 C22 H24 119.1
C32 C23 C33 120.0(3)
C32 C23 C5 123.4(3)
C33 C23 C5 116.6(2)
C14 C24 N3 107.5(2)
C14 C24 C18 127.6(3)
N3 C24 C18 124.8(3)
C16 C25 C26 120.7(3)
C16 C25 H25 119.6
C26 C25 H25 119.6
C25 C26 C18 119.6(3)
C25 C26 C9 124.1(3)
C18 C26 C9 116.1(2)
C18 C27 C13 121.2(3)
C18 C27 H26 119.4
C13 C27 H26 119.4
C32 C28 C34 119.6(3)
C32 C28 H27 120.2
C34 C28 H27 120.2
C7 C29 C14 107.7(3)
C7 C29 H28 126.2
C14 C29 H28 126.2
N1 C30 H1 109.5
N1 C30 H2 109.5
H1 C30 H2 109.5
N1 C30 H3 109.5
H1 C30 H3 109.5
H2 C30 H3 109.5
C33 C31 C34 120.9(3)
C33 C31 H29 119.5
C34 C31 H29 119.5
C28 C32 C23 120.5(3)
C28 C32 H30 119.7
C23 C32 H30 119.7
C31 C33 C23 118.0(3)
C31 C33 C7 122.1(3)
C23 C33 C7 119.5(3)
C28 C34 C31 120.8(3)
C28 C34 H31 119.6
C31 C34 H31 119.6
N3 C35 H4 109.5
N3 C35 H5 109.5
H4 C35 H5 109.5
N3 C35 H6 109.5
H4 C35 H6 109.5
H5 C35 H6 109.5
N2 C36 H7 109.5
N2 C36 H8 109.5
H7 C36 H8 109.5
N2 C36 H9 109.5
H7 C36 H9 109.5
H8 C36 H9 109.5
C38 C37 H10 109.5
C38 C37 H11 109.5
H10 C37 H11 109.5
C38 C37 H12 109.5
H10 C37 H12 109.5
H11 C37 H12 109.5
O1 C38 C40 122.4(4)
O1 C38 C37 119.2(5)
C40 C38 C37 118.3(4)
C38 C40 H13 109.5
C38 C40 H14 109.5
H13 C40 H14 109.5
C38 C40 H15 109.5
H13 C40 H15 109.5
H14 C40 H15 109.5

loop_
_geom_bond_atom_site_label_1
_geom_bond_atom_site_label_2
_geom_bond_distance
N1 C5 1.379(4)
N1 C3 1.396(4)
N1 C30 1.454(4)
N2 C9 1.384(4)
N2 C12 1.398(4)
N2 C36 1.455(4)
C3 C15 1.391(4)
C3 C6 1.443(5)
N3 C7 1.383(4)
N3 C24 1.392(4)
N3 C35 1.457(4)
C5 C21 1.376(4)
C5 C23 1.478(4)
C6 C22 1.403(5)
C6 C10 1.446(4)
C7 C29 1.374(5)
C7 C33 1.504(4)
C8 C9 1.374(4)
C8 C11 1.413(4)
C8 H16 0.9500
C9 C26 1.476(4)
C10 C20 1.393(5)
C10 C12 1.439(5)
C11 C12 1.394(4)
C11 C15 1.433(4)
C13 C16 1.372(5)
C13 C27 1.394(4)
C13 H17 0.9500
C14 C24 1.369(5)
C14 C29 1.416(4)
C14 H18 0.9500
C15 C21 1.407(4)
C16 C25 1.390(5)
C16 H19 0.9500
C17 C22 1.374(5)
C17 C19 1.398(4)
C17 H20 0.9500
C18 C27 1.382(5)
C18 C26 1.423(4)
C18 C24 1.504(4)
C19 C20 1.381(5)
C19 H21 0.9500
C20 H22 0.9500
C21 H23 0.9500
C22 H24 0.9500
C23 C32 1.400(4)
C23 C33 1.418(5)
C25 C26 1.392(4)
C25 H25 0.9500
C27 H26 0.9500
C28 C32 1.374(5)
C28 C34 1.377(5)
C28 H27 0.9500
C29 H28 0.9500
C30 H1 0.9800
C30 H2 0.9800
C30 H3 0.9800
C31 C33 1.384(5)
C31 C34 1.390(4)
C31 H29 0.9500
C32 H30 0.9500
C34 H31 0.9500
C35 H4 0.9800
C35 H5 0.9800
C35 H6 0.9800
C36 H7 0.9800
C36 H8 0.9800
C36 H9 0.9800
C37 C38 1.482(6)
C37 H10 0.9800
C37 H11 0.9800
C37 H12 0.9800
C38 O1 1.203(5)
C38 C40 1.477(6)
C40 H13 0.9800
C40 H14 0.9800
C40 H15 0.9800

loop_
_geom_hbond_atom_site_label_D
_geom_hbond_atom_site_label_H
_geom_hbond_atom_site_label_A
_geom_hbond_distance_DH
_geom_hbond_distance_HA
_geom_hbond_distance_DA
_geom_hbond_angle_DHA
_geom_hbond_site_symmetry_A
C30 H3 O1 0.98 2.56 3.191(4) 122.0 1_455
C40 H15 N1 0.98 2.72 3.601(5) 150.1 2_655
C30 H3 O1 0.98 2.56 3.191(4) 122.0 1_455

loop_
_geom_torsion_atom_site_label_1
_geom_torsion_atom_site_label_2
_geom_torsion_atom_site_label_3
_geom_torsion_atom_site_label_4
_geom_torsion
C5 N1 C3 C15 1.1(3)
C30 N1 C3 C15 168.9(3)
C5 N1 C3 C6 -165.4(3)
C30 N1 C3 C6 2.5(5)
C3 N1 C5 C21 -4.5(3)
C30 N1 C5 C21 -172.6(3)
C3 N1 C5 C23 153.1(3)
C30 N1 C5 C23 -15.0(4)
C15 C3 C6 C22 156.5(3)
N1 C3 C6 C22 -38.9(5)
C15 C3 C6 C10 -21.7(4)
N1 C3 C6 C10 142.9(3)
C24 N3 C7 C29 -2.1(3)
C35 N3 C7 C29 -179.1(3)
C24 N3 C7 C33 175.6(3)
C35 N3 C7 C33 -1.4(5)
C11 C8 C9 N2 -6.2(3)
C11 C8 C9 C26 152.2(3)
C12 N2 C9 C8 5.2(3)
C36 N2 C9 C8 176.2(2)
C12 N2 C9 C26 -152.6(2)
C36 N2 C9 C26 18.3(4)
C22 C6 C10 C20 2.1(4)
C3 C6 C10 C20 -179.6(2)
C22 C6 C10 C12 -176.4(2)
C3 C6 C10 C12 1.9(4)
C9 C8 C11 C12 4.9(3)
C9 C8 C11 C15 -143.0(3)
C8 C11 C12 N2 -1.8(3)
C15 C11 C12 N2 148.7(2)
C8 C11 C12 C10 -170.5(2)
C15 C11 C12 C10 -20.0(4)
C9 N2 C12 C11 -2.1(3)
C36 N2 C12 C11 -172.8(3)
C9 N2 C12 C10 165.5(3)
C36 N2 C12 C10 -5.3(4)
C20 C10 C12 C11 -159.9(3)
C6 C10 C12 C11 18.6(4)
C20 C10 C12 N2 34.3(4)
C6 C10 C12 N2 -147.3(3)
N1 C3 C15 C21 2.7(3)
C6 C3 C15 C21 170.2(3)
N1 C3 C15 C11 -146.7(2)
C6 C3 C15 C11 20.8(4)
C12 C11 C15 C3 0.2(4)
C8 C11 C15 C3 145.3(3)
C12 C11 C15 C21 -143.5(3)
C8 C11 C15 C21 1.6(4)
C27 C13 C16 C25 -2.5(5)
C22 C17 C19 C20 2.1(4)
C17 C19 C20 C10 -0.5(4)
C12 C10 C20 C19 176.8(3)
C6 C10 C20 C19 -1.7(4)
N1 C5 C21 C15 6.1(3)
C23 C5 C21 C15 -152.3(3)
C3 C15 C21 C5 -5.3(3)
C11 C15 C21 C5 141.0(3)
C19 C17 C22 C6 -1.7(4)
C3 C6 C22 C17 -178.7(3)
C10 C6 C22 C17 -0.5(4)
C21 C5 C23 C32 -124.7(3)
N1 C5 C23 C32 80.3(4)
C21 C5 C23 C33 52.3(4)
N1 C5 C23 C33 -102.7(3)
C29 C14 C24 N3 -1.5(3)
C29 C14 C24 C18 176.4(3)
C7 N3 C24 C14 2.2(3)
C35 N3 C24 C14 179.3(3)
C7 N3 C24 C18 -175.8(3)
C35 N3 C24 C18 1.2(4)
C27 C18 C24 C14 111.7(4)
C26 C18 C24 C14 -63.0(4)
C27 C18 C24 N3 -70.6(4)
C26 C18 C24 N3 114.7(3)
C13 C16 C25 C26 1.3(5)
C16 C25 C26 C18 1.5(5)
C16 C25 C26 C9 -173.9(3)
C27 C18 C26 C25 -3.1(4)
C24 C18 C26 C25 171.8(3)
C27 C18 C26 C9 172.6(3)
C24 C18 C26 C9 -12.4(4)
C8 C9 C26 C25 121.5(3)
N2 C9 C26 C25 -83.6(4)
C8 C9 C26 C18 -54.1(4)
N2 C9 C26 C18 100.9(3)
C26 C18 C27 C13 2.0(4)
C24 C18 C27 C13 -172.8(3)
C16 C13 C27 C18 0.8(5)
N3 C7 C29 C14 1.1(3)
C33 C7 C29 C14 -176.6(3)
C24 C14 C29 C7 0.3(3)
C34 C28 C32 C23 -2.8(5)
C33 C23 C32 C28 -1.8(5)
C5 C23 C32 C28 175.1(3)
C34 C31 C33 C23 -3.7(5)
C34 C31 C33 C7 169.6(3)
C32 C23 C33 C31 5.0(5)
C5 C23 C33 C31 -172.1(3)
C32 C23 C33 C7 -168.5(3)
C5 C23 C33 C7 14.4(4)
C29 C7 C33 C31 -112.5(4)
N3 C7 C33 C31 70.2(4)
C29 C7 C33 C23 60.7(4)
N3 C7 C33 C23 -116.6(3)
C32 C28 C34 C31 4.2(5)
C33 C31 C34 C28 -0.9(5)
